data_4080813
loop_
_publ_author_name
'Benjamin, Sophie L.'
'Levason, William'
'Reid, Gillian'

_publ_section_title
;
 Synthesis and Reactions of a Hybrid Tristibine Ligand
;
_journal_issue 9
_journal_name_full Organometallics
_journal_page_first 2760
_journal_paper_doi 10.1021/om400205d
_journal_volume 32
_journal_year 2013
_chemical_formula_moiety 'C25 H30 N Sb2 1+, I 1-, C H2 Cl2'
_chemical_formula_sum 'C26 H32 Cl2 I N Sb2'
_chemical_formula_weight 799.83
_chemical_name_systematic
;
  6-[2-(dimethylstibanyl)benzyl]-12,12-dimethyl-5,6,7,12-
  tetrahydrodibenzo[c,f][1,5]azastibocin-12-ium iodide
  dichloromethane solvate
;
_space_group_IT_number 2
_space_group_name_Hall '-P 1'
_symmetry_cell_setting triclinic
_symmetry_space_group_name_Hall '-P 1'
_symmetry_space_group_name_H-M 'P -1'
_atom_sites_solution_hydrogens geom
_atom_sites_solution_primary direct
_atom_sites_solution_secondary difmap
_audit_creation_date 2012-03-06
_audit_creation_method 'SHELXL-97  hand edit'
_cell_angle_alpha 102.791(7)
_cell_angle_beta 93.471(7)
_cell_angle_gamma 102.749(7)
_cell_formula_units_Z 2
_cell_length_a 9.6461(13)
_cell_length_b 11.2438(16)
_cell_length_c 13.686(2)
_cell_measurement_reflns_used 13943
_cell_measurement_temperature 120(2)
_cell_measurement_theta_max 27.5
_cell_measurement_theta_min 3.1
_cell_volume 1402.5(3)
_computing_cell_refinement 'CrystalClear-SM Expert 2.0 r7 (Rigaku, 2011)'
_computing_data_collection 'CrystalClear-SM Expert 2.0 r7 (Rigaku, 2011)'
_computing_data_reduction 'CrystalClear-SM Expert 2.0 r7 (Rigaku, 2011)'
_computing_structure_refinement 'SHELXL-97 (Sheldrick, 2008)'
_computing_structure_solution 'SHELXS-97 (Sheldrick, 1997)'
_diffrn_ambient_temperature 120(2)
_diffrn_detector 'Image plate'
_diffrn_detector_area_resol_mean 10
_diffrn_detector_type 'Rigaku Curved Fujifilm '
_diffrn_measured_fraction_theta_full 0.983
_diffrn_measured_fraction_theta_max 0.983
_diffrn_measurement_device 'three-circle quarter \c diffractometer'
_diffrn_measurement_device_type 'Rigaku R-AXIS SPIDER IP'
_diffrn_measurement_method 'profile data from oscillation \w-scans'
_diffrn_measurement_specimen_support 'MiTeGen micromount'
_diffrn_radiation_collimation '0.3 mm'
_diffrn_radiation_monochromator graphite
_diffrn_radiation_type MoK\a
_diffrn_radiation_wavelength 0.71073
_diffrn_radiation_xray_symbol K-L~2,3~
_diffrn_reflns_av_R_equivalents 0.0279
_diffrn_reflns_av_sigmaI/netI 0.0335
_diffrn_reflns_limit_h_max 12
_diffrn_reflns_limit_h_min -12
_diffrn_reflns_limit_k_max 14
_diffrn_reflns_limit_k_min -14
_diffrn_reflns_limit_l_max 17
_diffrn_reflns_limit_l_min -17
_diffrn_reflns_number 17910
_diffrn_reflns_theta_full 27.48
_diffrn_reflns_theta_max 27.48
_diffrn_reflns_theta_min 3.07
_diffrn_source 'Sealed X-Ray tube'
_diffrn_source_current 40
_diffrn_source_power 2
_diffrn_source_size '12mm x 0.4 mm long fine-focus'
_diffrn_source_target Mo
_diffrn_source_voltage 50
_exptl_absorpt_coefficient_mu 3.232
_exptl_absorpt_correction_T_max 1.000
_exptl_absorpt_correction_T_min 0.500
_exptl_absorpt_correction_type multi-scan
_exptl_absorpt_process_details
;
Jacobson, R. (1998). REQAB. Private communication to the 
Rigaku Corporation, Tokyo, Japan.
;
_exptl_crystal_colour Colourless
_exptl_crystal_density_diffrn 1.894
_exptl_crystal_density_method 'not measured'
_exptl_crystal_description Block
_exptl_crystal_F_000 768
_exptl_crystal_size_max 0.76
_exptl_crystal_size_mid 0.26
_exptl_crystal_size_min 0.10
_refine_diff_density_max 1.584
_refine_diff_density_min -2.403
_refine_diff_density_rms 0.167
_refine_ls_extinction_method none
_refine_ls_goodness_of_fit_ref 1.056
_refine_ls_hydrogen_treatment constr
_refine_ls_matrix_type full
_refine_ls_number_parameters 289
_refine_ls_number_reflns 6321
_refine_ls_number_restraints 0
_refine_ls_restrained_S_all 1.056
_refine_ls_R_factor_all 0.0425
_refine_ls_R_factor_gt 0.0383
_refine_ls_shift/su_max 0.017
_refine_ls_shift/su_mean 0.002
_refine_ls_structure_factor_coef Fsqd
_refine_ls_weighting_details 'calc w=1/[\s^2^(Fo^2^)+(0.0369P)^2^+10.4721P] where P=(Fo^2^+2Fc^2^)/3'
_refine_ls_weighting_scheme calc
_refine_ls_wR_factor_gt 0.1024
_refine_ls_wR_factor_ref 0.1063
_reflns_number_gt 5741
_reflns_number_total 6321
_reflns_threshold_expression I>2\s(I)
_cod_data_source_file om400205d_si_001.cif
_cod_data_source_block 2012slbs187y
_cod_depositor_comments
;
The following automatic conversions were performed:

'_symmetry_cell_setting' value 'Triclinic' changed to 'triclinic'
according to /home/saulius/struct/CIF-dictionaries/cif_core.dic
dictionary named 'cif_core.dic' version 2.3.1 from 2005-06-27.

Automatic conversion script
Id: cif_fix_values 1891 2012-01-12 08:04:46Z andrius 
;
_cod_original_sg_symbol_H-M P-1
_cod_database_code 4080813

loop_
_symmetry_equiv_pos_as_xyz
'x, y, z'
'-x, -y, -z'

loop_
_atom_site_label
_atom_site_type_symbol
_atom_site_fract_x
_atom_site_fract_y
_atom_site_fract_z
_atom_site_U_iso_or_equiv
_atom_site_adp_type
_atom_site_occupancy
_atom_site_symmetry_multiplicity
_atom_site_calc_flag
_atom_site_refinement_flags
Sb1 Sb 0.25541(3) 1.23866(3) 0.29669(2) 0.01871(9) Uani 1 1 d .
Sb2 Sb 0.53961(4) 0.88009(4) 0.31493(3) 0.03097(11) Uani 1 1 d .
N1 N 0.4469(4) 1.1792(4) 0.1863(3) 0.0198(8) Uani 1 1 d .
C1 C 0.4247(6) 1.3365(5) 0.4115(4) 0.0275(11) Uani 1 1 d .
H1A H 0.4339 1.4271 0.4220 0.041 Uiso 1 1 calc R
H1B H 0.5142 1.3163 0.3914 0.041 Uiso 1 1 calc R
H1C H 0.4044 1.3113 0.4743 0.041 Uiso 1 1 calc R
C2 C 0.0712(6) 1.2664(6) 0.3689(4) 0.0308(12) Uani 1 1 d .
H2A H 0.0773 1.3566 0.3914 0.046 Uiso 1 1 calc R
H2B H 0.0667 1.2290 0.4271 0.046 Uiso 1 1 calc R
H2C H -0.0151 1.2264 0.3211 0.046 Uiso 1 1 calc R
C3 C 0.7171(8) 0.8578(6) 0.4066(5) 0.0414(15) Uani 1 1 d .
H3A H 0.7542 0.9346 0.4600 0.062 Uiso 1 1 calc R
H3B H 0.7929 0.8419 0.3646 0.062 Uiso 1 1 calc R
H3C H 0.6851 0.7868 0.4370 0.062 Uiso 1 1 calc R
C4 C 0.5012(7) 0.6943(6) 0.2145(5) 0.0411(15) Uani 1 1 d .
H4A H 0.4202 0.6825 0.1637 0.062 Uiso 1 1 calc R
H4B H 0.4794 0.6305 0.2535 0.062 Uiso 1 1 calc R
H4C H 0.5867 0.6860 0.1810 0.062 Uiso 1 1 calc R
C5 C 0.2114(5) 1.0407(5) 0.2581(4) 0.0212(9) Uani 1 1 d .
C6 C 0.1201(6) 0.9700(5) 0.3102(4) 0.0279(11) Uani 1 1 d .
H6 H 0.0815 1.0103 0.3671 0.033 Uiso 1 1 calc R
C7 C 0.0858(6) 0.8396(5) 0.2784(5) 0.0345(13) Uani 1 1 d .
H7 H 0.0245 0.7909 0.3143 0.041 Uiso 1 1 calc R
C8 C 0.1395(7) 0.7810(5) 0.1960(5) 0.0359(13) Uani 1 1 d .
H8 H 0.1135 0.6920 0.1741 0.043 Uiso 1 1 calc R
C9 C 0.2319(6) 0.8510(5) 0.1440(4) 0.0303(12) Uani 1 1 d .
H9 H 0.2696 0.8097 0.0872 0.036 Uiso 1 1 calc R
C10 C 0.2694(5) 0.9825(5) 0.1754(4) 0.0224(10) Uani 1 1 d .
C11 C 0.3655(5) 1.0607(5) 0.1183(4) 0.0218(10) Uani 1 1 d .
H11A H 0.4326 1.0129 0.0866 0.026 Uiso 1 1 calc R
H11B H 0.3069 1.0789 0.0641 0.026 Uiso 1 1 calc R
C12 C 0.2427(5) 1.3223(4) 0.1741(3) 0.0209(9) Uani 1 1 d .
C13 C 0.1243(6) 1.3709(5) 0.1567(4) 0.0274(11) Uani 1 1 d .
H13 H 0.0521 1.3691 0.2009 0.033 Uiso 1 1 calc R
C14 C 0.1143(7) 1.4218(6) 0.0736(4) 0.0338(12) Uani 1 1 d .
H14 H 0.0340 1.4543 0.0607 0.041 Uiso 1 1 calc R
C15 C 0.2194(7) 1.4257(6) 0.0097(4) 0.0341(13) Uani 1 1 d .
H15 H 0.2109 1.4596 -0.0475 0.041 Uiso 1 1 calc R
C16 C 0.3383(6) 1.3794(5) 0.0295(4) 0.0285(11) Uani 1 1 d .
H16 H 0.4118 1.3841 -0.0137 0.034 Uiso 1 1 calc R
C17 C 0.3508(5) 1.3272(5) 0.1107(4) 0.0218(10) Uani 1 1 d .
C18 C 0.4825(5) 1.2793(5) 0.1322(4) 0.0227(10) Uani 1 1 d .
H18A H 0.5184 1.2464 0.0680 0.027 Uiso 1 1 calc R
H18B H 0.5590 1.3493 0.1735 0.027 Uiso 1 1 calc R
C19 C 0.6728(6) 0.9710(5) 0.2156(4) 0.0272(11) Uani 1 1 d .
C20 C 0.7736(6) 0.9126(5) 0.1709(4) 0.0304(12) Uani 1 1 d .
H20 H 0.7770 0.8320 0.1800 0.037 Uiso 1 1 calc R
C21 C 0.8698(6) 0.9688(6) 0.1132(4) 0.0304(12) Uani 1 1 d .
H21 H 0.9368 0.9261 0.0828 0.037 Uiso 1 1 calc R
C22 C 0.8676(6) 1.0863(6) 0.1002(4) 0.0292(11) Uani 1 1 d .
H22 H 0.9340 1.1257 0.0616 0.035 Uiso 1 1 calc R
C23 C 0.7669(6) 1.1475(5) 0.1441(4) 0.0268(11) Uani 1 1 d .
H23 H 0.7652 1.2285 0.1348 0.032 Uiso 1 1 calc R
C24 C 0.6694(5) 1.0918(5) 0.2011(4) 0.0230(10) Uani 1 1 d .
C25 C 0.5687(5) 1.1640(5) 0.2519(4) 0.0209(9) Uani 1 1 d .
H25A H 0.5281 1.1218 0.3036 0.025 Uiso 1 1 calc R
H25B H 0.6255 1.2488 0.2877 0.025 Uiso 1 1 calc R
I1 I 0.81665(4) 0.51871(3) 0.30354(3) 0.03114(10) Uani 1 1 d .
Cl1 Cl 0.75599(18) 0.18004(14) 0.48181(11) 0.0394(3) Uani 1 1 d .
Cl2 Cl 0.7158(2) 0.40570(16) 0.61441(13) 0.0462(4) Uani 1 1 d .
C26 C 0.8202(7) 0.3445(6) 0.5241(4) 0.0350(13) Uani 1 1 d .
H26A H 0.9211 0.3648 0.5541 0.042 Uiso 1 1 calc R
H26B H 0.8165 0.3836 0.4662 0.042 Uiso 1 1 calc R

loop_
_atom_site_aniso_label
_atom_site_aniso_U_11
_atom_site_aniso_U_22
_atom_site_aniso_U_33
_atom_site_aniso_U_23
_atom_site_aniso_U_13
_atom_site_aniso_U_12
Sb1 0.01673(16) 0.01998(16) 0.01931(15) 0.00599(11) -0.00097(11) 0.00377(12)
Sb2 0.0345(2) 0.0293(2) 0.03141(19) 0.01035(15) 0.00626(15) 0.00860(16)
N1 0.0186(19) 0.0176(19) 0.0215(19) 0.0046(15) -0.0023(15) 0.0020(16)
C1 0.026(3) 0.029(3) 0.023(2) 0.000(2) -0.0077(19) 0.006(2)
C2 0.021(3) 0.044(3) 0.033(3) 0.013(2) 0.010(2) 0.013(2)
C3 0.056(4) 0.040(3) 0.035(3) 0.016(3) 0.000(3) 0.020(3)
C4 0.041(4) 0.035(3) 0.040(3) 0.001(3) 0.011(3) -0.001(3)
C5 0.015(2) 0.019(2) 0.028(2) 0.0085(18) -0.0047(18) -0.0008(19)
C6 0.021(2) 0.031(3) 0.030(3) 0.016(2) -0.005(2) -0.001(2)
C7 0.025(3) 0.029(3) 0.047(3) 0.022(3) -0.009(2) -0.006(2)
C8 0.033(3) 0.020(3) 0.050(3) 0.011(2) -0.015(3) -0.001(2)
C9 0.028(3) 0.022(3) 0.036(3) 0.004(2) -0.009(2) 0.005(2)
C10 0.015(2) 0.021(2) 0.028(2) 0.0062(19) -0.0081(18) -0.0002(19)
C11 0.018(2) 0.021(2) 0.023(2) 0.0014(18) -0.0038(17) 0.0020(19)
C12 0.023(2) 0.019(2) 0.020(2) 0.0051(17) -0.0029(18) 0.004(2)
C13 0.026(3) 0.025(3) 0.030(3) 0.005(2) -0.003(2) 0.007(2)
C14 0.036(3) 0.034(3) 0.036(3) 0.015(2) -0.006(2) 0.015(3)
C15 0.044(3) 0.032(3) 0.030(3) 0.015(2) -0.004(2) 0.012(3)
C16 0.035(3) 0.025(3) 0.025(2) 0.009(2) 0.002(2) 0.005(2)
C17 0.022(2) 0.019(2) 0.022(2) 0.0047(18) -0.0018(18) 0.000(2)
C18 0.019(2) 0.024(2) 0.025(2) 0.0079(19) 0.0013(18) 0.004(2)
C19 0.023(3) 0.028(3) 0.029(3) 0.007(2) -0.002(2) 0.005(2)
C20 0.029(3) 0.028(3) 0.034(3) 0.003(2) -0.004(2) 0.012(2)
C21 0.022(3) 0.040(3) 0.027(3) 0.000(2) -0.002(2) 0.012(2)
C22 0.020(2) 0.040(3) 0.023(2) 0.002(2) 0.0010(19) 0.003(2)
C23 0.021(2) 0.031(3) 0.026(2) 0.006(2) -0.0022(19) 0.003(2)
C24 0.016(2) 0.026(2) 0.023(2) -0.0003(18) -0.0043(17) 0.004(2)
C25 0.017(2) 0.022(2) 0.022(2) 0.0046(18) -0.0039(17) 0.0055(19)
I1 0.02463(18) 0.02170(17) 0.0441(2) 0.00923(14) -0.00450(14) 0.00039(14)
Cl1 0.0448(8) 0.0340(7) 0.0342(7) 0.0046(6) -0.0032(6) 0.0045(7)
Cl2 0.0517(10) 0.0400(8) 0.0458(8) 0.0051(7) 0.0104(7) 0.0125(8)
C26 0.034(3) 0.033(3) 0.034(3) 0.005(2) 0.001(2) 0.002(3)

loop_
_atom_type_symbol
_atom_type_description
_atom_type_scat_dispersion_real
_atom_type_scat_dispersion_imag
_atom_type_scat_source
C C 0.0033 0.0016 'International Tables Vol C Tables 4.2.6.8 and 6.1.1.4'
H H 0.0000 0.0000 'International Tables Vol C Tables 4.2.6.8 and 6.1.1.4'
N N 0.0061 0.0033 'International Tables Vol C Tables 4.2.6.8 and 6.1.1.4'
Sb Sb -0.5866 1.5461 'International Tables Vol C Tables 4.2.6.8 and 6.1.1.4'
I I -0.4742 1.8119 'International Tables Vol C Tables 4.2.6.8 and 6.1.1.4'
Cl Cl 0.1484 0.1585 'International Tables Vol C Tables 4.2.6.8 and 6.1.1.4'

loop_
_geom_angle_atom_site_label_1
_geom_angle_atom_site_label_2
_geom_angle_atom_site_label_3
_geom_angle
C5 Sb1 C12 115.18(18)
C5 Sb1 C1 117.6(2)
C12 Sb1 C1 114.6(2)
C5 Sb1 C2 100.4(2)
C12 Sb1 C2 103.3(2)
C1 Sb1 C2 102.4(2)
C5 Sb1 N1 73.43(16)
C12 Sb1 N1 73.63(16)
C1 Sb1 N1 87.12(18)
C2 Sb1 N1 170.41(19)
C3 Sb2 C4 94.8(3)
C3 Sb2 C19 94.8(2)
C4 Sb2 C19 93.7(2)
C18 N1 C11 111.4(4)
C18 N1 C25 115.6(4)
C11 N1 C25 113.4(4)
C18 N1 Sb1 105.0(3)
C11 N1 Sb1 101.0(3)
C25 N1 Sb1 109.0(3)
Sb1 C1 H1A 109.5
Sb1 C1 H1B 109.5
H1A C1 H1B 109.5
Sb1 C1 H1C 109.5
H1A C1 H1C 109.5
H1B C1 H1C 109.5
Sb1 C2 H2A 109.5
Sb1 C2 H2B 109.5
H2A C2 H2B 109.5
Sb1 C2 H2C 109.5
H2A C2 H2C 109.5
H2B C2 H2C 109.5
Sb2 C3 H3A 109.5
Sb2 C3 H3B 109.5
H3A C3 H3B 109.5
Sb2 C3 H3C 109.5
H3A C3 H3C 109.5
H3B C3 H3C 109.5
Sb2 C4 H4A 109.5
Sb2 C4 H4B 109.5
H4A C4 H4B 109.5
Sb2 C4 H4C 109.5
H4A C4 H4C 109.5
H4B C4 H4C 109.5
C6 C5 C10 120.8(5)
C6 C5 Sb1 121.0(4)
C10 C5 Sb1 118.1(4)
C7 C6 C5 119.4(5)
C7 C6 H6 120.3
C5 C6 H6 120.3
C8 C7 C6 120.6(5)
C8 C7 H7 119.7
C6 C7 H7 119.7
C7 C8 C9 120.4(5)
C7 C8 H8 119.8
C9 C8 H8 119.8
C10 C9 C8 120.1(5)
C10 C9 H9 120.0
C8 C9 H9 119.9
C9 C10 C5 118.7(5)
C9 C10 C11 121.1(5)
C5 C10 C11 120.1(4)
N1 C11 C10 110.7(4)
N1 C11 H11A 109.5
C10 C11 H11A 109.5
N1 C11 H11B 109.5
C10 C11 H11B 109.5
H11A C11 H11B 108.1
C13 C12 C17 120.9(5)
C13 C12 Sb1 119.2(4)
C17 C12 Sb1 119.9(4)
C14 C13 C12 118.8(5)
C14 C13 H13 120.6
C12 C13 H13 120.6
C15 C14 C13 120.9(5)
C15 C14 H14 119.6
C13 C14 H14 119.6
C14 C15 C16 119.5(5)
C14 C15 H15 120.2
C16 C15 H15 120.2
C17 C16 C15 121.0(5)
C17 C16 H16 119.5
C15 C16 H16 119.5
C16 C17 C12 118.9(5)
C16 C17 C18 120.3(5)
C12 C17 C18 120.8(4)
N1 C18 C17 110.2(4)
N1 C18 H18A 109.6
C17 C18 H18A 109.6
N1 C18 H18B 109.6
C17 C18 H18B 109.6
H18A C18 H18B 108.1
C20 C19 C24 118.1(5)
C20 C19 Sb2 118.4(4)
C24 C19 Sb2 123.2(4)
C19 C20 C21 121.9(5)
C19 C20 H20 119.0
C21 C20 H20 119.0
C22 C21 C20 119.9(5)
C22 C21 H21 120.1
C20 C21 H21 120.1
C21 C22 C23 119.5(5)
C21 C22 H22 120.3
C23 C22 H22 120.3
C24 C23 C22 121.1(5)
C24 C23 H23 119.4
C22 C23 H23 119.4
C23 C24 C19 119.4(5)
C23 C24 C25 119.3(5)
C19 C24 C25 121.2(5)
N1 C25 C24 117.3(4)
N1 C25 H25A 108.0
C24 C25 H25A 108.0
N1 C25 H25B 108.0
C24 C25 H25B 108.0
H25A C25 H25B 107.2
Cl2 C26 Cl1 110.3(3)
Cl2 C26 H26A 109.6
Cl1 C26 H26A 109.6
Cl2 C26 H26B 109.6
Cl1 C26 H26B 109.6
H26A C26 H26B 108.1

loop_
_geom_bond_atom_site_label_1
_geom_bond_atom_site_label_2
_geom_bond_distance
Sb1 C5 2.109(5)
Sb1 C12 2.108(5)
Sb1 C1 2.116(5)
Sb1 C2 2.134(5)
Sb1 N1 2.565(4)
Sb2 C3 2.154(6)
Sb2 C4 2.172(6)
Sb2 C19 2.188(6)
N1 C18 1.470(6)
N1 C11 1.469(6)
N1 C25 1.498(6)
C1 H1A 0.9800
C1 H1B 0.9800
C1 H1C 0.9800
C2 H2A 0.9800
C2 H2B 0.9800
C2 H2C 0.9800
C3 H3A 0.9800
C3 H3B 0.9800
C3 H3C 0.9800
C4 H4A 0.9800
C4 H4B 0.9800
C4 H4C 0.9800
C5 C6 1.391(7)
C5 C10 1.391(7)
C6 C7 1.390(8)
C6 H6 0.9500
C7 C8 1.366(9)
C7 H7 0.9500
C8 C9 1.391(9)
C8 H8 0.9500
C9 C10 1.402(7)
C9 H9 0.9500
C10 C11 1.507(7)
C11 H11A 0.9900
C11 H11B 0.9900
C12 C13 1.400(7)
C12 C17 1.395(7)
C13 C14 1.388(8)
C13 H13 0.9500
C14 C15 1.379(9)
C14 H14 0.9500
C15 C16 1.396(8)
C15 H15 0.9500
C16 C17 1.378(7)
C16 H16 0.9500
C17 C18 1.523(7)
C18 H18A 0.9900
C18 H18B 0.9900
C19 C20 1.388(8)
C19 C24 1.423(7)
C20 C21 1.390(8)
C20 H20 0.9500
C21 C22 1.377(8)
C21 H21 0.9500
C22 C23 1.401(8)
C22 H22 0.9500
C23 C24 1.389(7)
C23 H23 0.9500
C24 C25 1.505(7)
C25 H25A 0.9900
C25 H25B 0.9900
Cl1 C26 1.765(6)
Cl2 C26 1.759(6)
C26 H26A 0.9900
C26 H26B 0.9900
